data_4303794
loop_
_publ_author_name
'B. \<St\'ibr'
'M. Bakardjiev'
'Josef Holub'
'Ale\<s R\%u\<zi\<cka'
'Magdalena Kv\'i\<calov\'a'

_publ_section_title
;
Systematic Method for the Incorporation of the {(\h6-Arene)Fe} Fragment
into Carborane Cages via [(\h6-Arene)Fe]2+ Dications. A Series of
[3-(\h6-Arene)-closo-3,1,2-FeC2B9H11] Complexes. Reliable Synthesis of
Polymethylated [(\h6-Arene)2Fe]2+ Cations
;
_journal_name_full 'Inorganic Chemistry'
_journal_page_first 10904
_journal_page_last 10906
_journal_paper_doi 10.1021/ic901982q
_journal_volume 48
_journal_year 2009
_chemical_formula_sum 'C14 H29 B9 Fe'
_chemical_formula_weight 350.51
_chemical_name_systematic
;
 ?
;
_space_group_IT_number 36
_symmetry_cell_setting orthorhombic
_symmetry_space_group_name_Hall 'C 2c -2'
_symmetry_space_group_name_H-M 'C m c 21'
_atom_sites_solution_hydrogens geom
_atom_sites_solution_primary direct
_atom_sites_solution_secondary difmap
_audit_creation_method SHELXL-97
_cell_angle_alpha 90.00
_cell_angle_beta 90.00
_cell_angle_gamma 90.00
_cell_formula_units_Z 4
_cell_length_a 12.8721(12)
_cell_length_b 10.2948(9)
_cell_length_c 13.4603(8)
_cell_measurement_reflns_used 15916
_cell_measurement_temperature 150(1)
_cell_measurement_theta_max 27.5
_cell_measurement_theta_min 1
_cell_volume 1783.7(3)
_computing_cell_refinement 'COLLECT and DENZO'
_computing_data_collection 'COLLECT (Hooft, 1998) and DENZO (Otwinowski & Minor, 1997)'
_computing_data_reduction 'COLLECT and DENZO'
_computing_molecular_graphics 'PLATON (Spek, 2003)'
_computing_publication_material 'SHELXL-97 (Sheldrick, 1997)'
_computing_structure_refinement 'SHELXL-97 (Sheldrick, 1997)'
_computing_structure_solution 'SIR92 (Altomare et al., 1994)'
_diffrn_ambient_temperature 150(1)
_diffrn_detector_area_resol_mean 9.091
_diffrn_measured_fraction_theta_full 0.992
_diffrn_measured_fraction_theta_max 0.992
_diffrn_measurement_device_type 'Bruker Nonius KappaCCD area detector'
_diffrn_measurement_method '\f and \w scans to fill the Ewald sphere'
_diffrn_radiation_monochromator graphite
_diffrn_radiation_source 'fine-focus sealed tube'
_diffrn_radiation_type MoK\a
_diffrn_radiation_wavelength 0.71073
_diffrn_reflns_av_R_equivalents 0.0626
_diffrn_reflns_av_sigmaI/netI 0.0283
_diffrn_reflns_limit_h_max 16
_diffrn_reflns_limit_h_min -16
_diffrn_reflns_limit_k_max 13
_diffrn_reflns_limit_k_min -13
_diffrn_reflns_limit_l_max 17
_diffrn_reflns_limit_l_min -17
_diffrn_reflns_number 15815
_diffrn_reflns_theta_full 27.50
_diffrn_reflns_theta_max 27.50
_diffrn_reflns_theta_min 2.95
_diffrn_standards_number 0
_exptl_absorpt_coefficient_mu 0.836
_exptl_absorpt_correction_T_max 0.830
_exptl_absorpt_correction_T_min 0.745
_exptl_absorpt_correction_type integration
_exptl_absorpt_process_details
;
Gaussian integration (Coppens, 1970)
;
_exptl_crystal_colour red
_exptl_crystal_density_diffrn 1.305
_exptl_crystal_density_method 'not measured'
_exptl_crystal_description block
_exptl_crystal_F_000 736
_exptl_crystal_size_max 0.45
_exptl_crystal_size_mid 0.36
_exptl_crystal_size_min 0.34
_refine_diff_density_max 0.417
_refine_diff_density_min -0.983
_refine_diff_density_rms 0.088
_refine_ls_abs_structure_details 'Flack H D (1983), Acta Cryst. A39, 876-881'
_refine_ls_abs_structure_Flack 0.01(3)
_refine_ls_extinction_coef 0.029(2)
_refine_ls_extinction_expression Fc^*^=kFc[1+0.001xFc^2^\l^3^/sin(2\q)]^-1/4^
_refine_ls_extinction_method SHELXL
_refine_ls_goodness_of_fit_ref 1.172
_refine_ls_hydrogen_treatment constr
_refine_ls_matrix_type full
_refine_ls_number_parameters 116
_refine_ls_number_reflns 2098
_refine_ls_number_restraints 1
_refine_ls_restrained_S_all 1.172
_refine_ls_R_factor_all 0.0459
_refine_ls_R_factor_gt 0.0436
_refine_ls_shift/su_max 0.000
_refine_ls_shift/su_mean 0.000
_refine_ls_structure_factor_coef Fsqd
_refine_ls_weighting_details 'calc w=1/[\s^2^(Fo^2^)+(0.0467P)^2^+4.0446P] where P=(Fo^2^+2Fc^2^)/3'
_refine_ls_weighting_scheme calc
_refine_ls_wR_factor_gt 0.1074
_refine_ls_wR_factor_ref 0.1103
_reflns_number_gt 2040
_reflns_number_total 2098
_reflns_threshold_expression >2sigma(I)
_cod_data_source_file ic901982q_si_002_2.cif
_cod_data_source_block shelxl
_cod_original_cell_volume 1783.7(1)
_cod_database_code 4303794

loop_
_symmetry_equiv_pos_as_xyz
'x, y, z'
'-x, -y, z+1/2'
'-x, y, z'
'x, -y, z+1/2'
'x+1/2, y+1/2, z'
'-x+1/2, -y+1/2, z+1/2'
'-x+1/2, y+1/2, z'
'x+1/2, -y+1/2, z+1/2'

loop_
_atom_site_label
_atom_site_type_symbol
_atom_site_fract_x
_atom_site_fract_y
_atom_site_fract_z
_atom_site_U_iso_or_equiv
_atom_site_adp_type
_atom_site_occupancy
_atom_site_symmetry_multiplicity
_atom_site_calc_flag
_atom_site_refinement_flags
_atom_site_disorder_assembly
_atom_site_disorder_group
Fe3 Fe 0.0000 0.34045(5) 0.07497(3) 0.0213(2) Uani 1 2 d S . .
C3 C 0.0559(3) 0.3368(3) -0.0754(2) 0.0284(7) Uani 1 1 d . . .
B8 B 0.0000 0.3737(6) 0.2289(3) 0.0269(11) Uani 1 2 d S . .
H8 H 0.0000 0.4785 0.2451 0.032 Uiso 1 2 d SR . .
C4 C 0.1099(3) 0.4310(3) -0.0203(2) 0.0282(7) Uani 1 1 d . . .
C1 C 0.0647(3) 0.1662(3) 0.1153(3) 0.0328(8) Uani 1 1 d . . .
H1 H 0.1106 0.1302 0.0521 0.039 Uiso 1 1 d R . .
B9 B 0.0676(4) 0.2655(4) 0.3073(3) 0.0318(9) Uani 1 1 d . . .
H9 H 0.1129 0.2999 0.3715 0.038 Uiso 1 1 d R . .
B4 B 0.1079(3) 0.2926(4) 0.1843(2) 0.0274(8) Uani 1 1 d . . .
H4 H 0.1820 0.3427 0.1704 0.033 Uiso 1 1 d R . .
B6 B 0.0000 0.0517(5) 0.1882(4) 0.0372(14) Uani 1 2 d S . .
H6 H 0.0000 -0.0532 0.1728 0.045 Uiso 1 2 d SR . .
C5 C 0.0546(3) 0.5276(3) 0.0340(2) 0.0315(8) Uani 1 1 d . . .
C10 C 0.2274(4) 0.4301(5) -0.0192(3) 0.0475(10) Uani 1 1 d . . .
H7A H 0.2516 0.3444 -0.0352 0.057 Uiso 1 1 d R . .
H7B H 0.2517 0.4539 0.0457 0.057 Uiso 1 1 d R . .
H7C H 0.2535 0.4908 -0.0672 0.057 Uiso 1 1 d R . .
B5 B 0.1105(4) 0.1329(4) 0.2339(3) 0.0359(9) Uani 1 1 d . . .
H5 H 0.1826 0.0791 0.2491 0.043 Uiso 1 1 d R . .
C11 C 0.1132(4) 0.6288(4) 0.0916(3) 0.0511(12) Uani 1 1 d . . .
H8A H 0.0677 0.7006 0.1050 0.061 Uiso 1 1 d R . .
H8B H 0.1717 0.6585 0.0538 0.061 Uiso 1 1 d R . .
H8C H 0.1368 0.5923 0.1532 0.061 Uiso 1 1 d R . .
C9 C 0.1127(4) 0.2365(4) -0.1354(3) 0.0479(12) Uani 1 1 d . . .
H6A H 0.1229 0.2676 -0.2019 0.057 Uiso 1 1 d R . .
H6B H 0.0724 0.1581 -0.1370 0.057 Uiso 1 1 d R . .
H6C H 0.1790 0.2191 -0.1054 0.057 Uiso 1 1 d R . .
B10 B 0.0000 0.1178(5) 0.3109(4) 0.0341(13) Uani 1 2 d S . .
H10 H 0.0000 0.0569 0.3781 0.041 Uiso 1 2 d SR . .

loop_
_atom_site_aniso_label
_atom_site_aniso_U_11
_atom_site_aniso_U_22
_atom_site_aniso_U_33
_atom_site_aniso_U_23
_atom_site_aniso_U_13
_atom_site_aniso_U_12
Fe3 0.0373(3) 0.0146(3) 0.0120(2) 0.0004(3) 0.000 0.000
C3 0.047(2) 0.0225(15) 0.0157(13) 0.0055(11) 0.0040(15) 0.0036(14)
B8 0.048(4) 0.021(2) 0.012(2) -0.0003(18) 0.000 0.000
C4 0.0386(19) 0.0284(16) 0.0177(13) 0.0090(12) 0.0009(13) -0.0028(13)
C1 0.041(2) 0.0346(18) 0.0229(13) 0.0059(13) 0.0041(14) 0.0071(14)
B9 0.049(2) 0.0300(19) 0.0159(15) 0.0029(14) -0.0031(15) 0.0057(18)
B4 0.041(2) 0.0290(18) 0.0119(13) 0.0033(13) -0.0072(14) -0.0064(16)
B6 0.075(5) 0.017(2) 0.020(2) 0.0046(19) 0.000 0.000
C5 0.059(2) 0.0187(14) 0.0172(11) 0.0050(11) -0.0045(14) -0.0037(15)
C10 0.040(2) 0.067(3) 0.0356(19) 0.0153(19) 0.0059(17) -0.002(2)
B5 0.054(3) 0.0326(19) 0.0207(16) 0.0060(14) -0.0011(17) 0.0141(19)
C11 0.093(3) 0.0290(16) 0.032(2) 0.0018(15) -0.015(2) -0.0184(19)
C9 0.087(4) 0.0285(18) 0.0284(17) -0.0003(14) 0.020(2) 0.016(2)
B10 0.064(4) 0.020(2) 0.018(2) 0.0034(19) 0.000 0.000

loop_
_atom_type_symbol
_atom_type_description
_atom_type_scat_dispersion_real
_atom_type_scat_dispersion_imag
_atom_type_scat_source
C C 0.0033 0.0016 'International Tables Vol C Tables 4.2.6.8 and 6.1.1.4'
H H 0.0000 0.0000 'International Tables Vol C Tables 4.2.6.8 and 6.1.1.4'
B B 0.0013 0.0007 'International Tables Vol C Tables 4.2.6.8 and 6.1.1.4'
Fe Fe 0.3463 0.8444 'International Tables Vol C Tables 4.2.6.8 and 6.1.1.4'

loop_
_exptl_crystal_face_index_h
_exptl_crystal_face_index_k
_exptl_crystal_face_index_l
_exptl_crystal_face_perp_dist
-1 0 -1 0.167
-1 0 1 0.180
1 0 1 0.173
1 0 -1 0.159
0 -1 0 0.168
0 1 0 0.156
1 -1 0 0.162
1 1 0 0.181
-1 -1 0 0.172
-1 1 0 0.183

loop_
_geom_angle_atom_site_label_1
_geom_angle_atom_site_label_2
_geom_angle_atom_site_label_3
_geom_angle
_geom_angle_site_symmetry_1
_geom_angle_site_symmetry_3
_geom_angle_publ_flag
C1 Fe3 C1 47.9(2) 3 . ?
C1 Fe3 B4 48.35(15) 3 3 ?
C1 Fe3 B4 82.93(14) . 3 ?
C1 Fe3 B4 82.94(14) 3 . ?
C1 Fe3 B4 48.35(15) . . ?
B4 Fe3 B4 83.7(2) 3 . ?
C1 Fe3 B8 83.21(17) 3 . ?
C1 Fe3 B8 83.21(17) . . ?
B4 Fe3 B8 48.81(13) 3 . ?
B4 Fe3 B8 48.81(13) . . ?
C1 Fe3 C5 136.71(15) 3 3 ?
C1 Fe3 C5 175.31(16) . 3 ?
B4 Fe3 C5 100.21(14) 3 3 ?
B4 Fe3 C5 128.23(15) . 3 ?
B8 Fe3 C5 96.21(17) . 3 ?
C1 Fe3 C5 175.31(16) 3 . ?
C1 Fe3 C5 136.71(15) . . ?
B4 Fe3 C5 128.23(15) 3 . ?
B4 Fe3 C5 100.21(14) . . ?
B8 Fe3 C5 96.21(17) . . ?
C5 Fe3 C5 38.7(2) 3 . ?
C1 Fe3 C4 105.85(14) 3 3 ?
C1 Fe3 C4 144.47(14) . 3 ?
B4 Fe3 C4 94.93(14) 3 3 ?
B4 Fe3 C4 166.96(14) . 3 ?
B8 Fe3 C4 121.58(13) . 3 ?
C5 Fe3 C4 39.18(14) 3 3 ?
C5 Fe3 C4 70.47(13) . 3 ?
C1 Fe3 C4 144.47(14) 3 . ?
C1 Fe3 C4 105.85(14) . . ?
B4 Fe3 C4 166.96(14) 3 . ?
B4 Fe3 C4 94.93(14) . . ?
B8 Fe3 C4 121.58(13) . . ?
C5 Fe3 C4 70.47(13) 3 . ?
C5 Fe3 C4 39.18(14) . . ?
C4 Fe3 C4 83.50(19) 3 . ?
C1 Fe3 C3 95.61(13) 3 3 ?
C1 Fe3 C3 111.69(13) . 3 ?
B4 Fe3 C3 115.99(16) 3 3 ?
B4 Fe3 C3 152.22(15) . 3 ?
B8 Fe3 C3 158.81(11) . 3 ?
C5 Fe3 C3 70.16(12) 3 3 ?
C5 Fe3 C3 83.24(13) . 3 ?
C4 Fe3 C3 38.41(13) 3 3 ?
C4 Fe3 C3 70.26(14) . 3 ?
C1 Fe3 C3 111.69(13) 3 . ?
C1 Fe3 C3 95.61(13) . . ?
B4 Fe3 C3 152.22(15) 3 . ?
B4 Fe3 C3 115.99(16) . . ?
B8 Fe3 C3 158.81(11) . . ?
C5 Fe3 C3 83.24(13) 3 . ?
C5 Fe3 C3 70.16(12) . . ?
C4 Fe3 C3 70.26(14) 3 . ?
C4 Fe3 C3 38.41(13) . . ?
C3 Fe3 C3 39.1(2) 3 . ?
C4 C3 C3 119.6(2) . 3 ?
C4 C3 C9 121.2(4) . . ?
C3 C3 C9 119.2(3) 3 . ?
C4 C3 Fe3 69.87(18) . . ?
C3 C3 Fe3 70.44(12) 3 . ?
C9 C3 Fe3 133.0(2) . . ?
B4 B8 B4 106.9(4) 3 . ?
B4 B8 B9 60.4(2) 3 3 ?
B4 B8 B9 107.4(4) . 3 ?
B4 B8 B9 107.4(4) 3 . ?
B4 B8 B9 60.4(2) . . ?
B9 B8 B9 59.1(3) 3 . ?
B4 B8 Fe3 65.05(18) 3 . ?
B4 B8 Fe3 65.05(18) . . ?
B9 B8 Fe3 119.1(3) 3 . ?
B9 B8 Fe3 119.1(3) . . ?
B4 B8 H8 122.8 3 . ?
B4 B8 H8 122.8 . . ?
B9 B8 H8 120.1 3 . ?
B9 B8 H8 120.1 . . ?
Fe3 B8 H8 110.8 . . ?
C3 C4 C5 120.4(3) . . ?
C3 C4 C10 119.7(4) . . ?
C5 C4 C10 119.9(3) . . ?
C3 C4 Fe3 71.72(19) . . ?
C5 C4 Fe3 70.36(19) . . ?
C10 C4 Fe3 131.1(2) . . ?
C1 C1 B4 109.2(2) 3 . ?
C1 C1 B5 109.9(2) 3 . ?
B4 C1 B5 62.3(2) . . ?
C1 C1 B6 61.51(15) 3 . ?
B4 C1 B6 111.5(3) . . ?
B5 C1 B6 60.7(2) . . ?
C1 C1 Fe3 66.05(11) 3 . ?
B4 C1 Fe3 66.80(17) . . ?
B5 C1 Fe3 123.6(2) . . ?
B6 C1 Fe3 123.1(2) . . ?
C1 C1 H1 122.5 3 . ?
B4 C1 H1 120.4 . . ?
B5 C1 H1 117.5 . . ?
B6 C1 H1 117.6 . . ?
Fe3 C1 H1 108.0 . . ?
B9 B9 B10 60.23(17) 3 . ?
B9 B9 B4 107.2(2) 3 . ?
B10 B9 B4 108.1(3) . . ?
B9 B9 B8 60.44(17) 3 . ?
B10 B9 B8 108.6(3) . . ?
B4 B9 B8 58.8(2) . . ?
B9 B9 B5 108.1(2) 3 . ?
B10 B9 B5 60.1(2) . . ?
B4 B9 B5 60.4(2) . . ?
B8 B9 B5 107.9(3) . . ?
B9 B9 H9 122.0 3 . ?
B10 B9 H9 121.4 . . ?
B4 B9 H9 122.2 . . ?
B8 B9 H9 121.8 . . ?
B5 B9 H9 121.3 . . ?
C1 B4 B8 107.4(3) . . ?
C1 B4 B9 107.3(3) . . ?
B8 B4 B9 60.8(3) . . ?
C1 B4 B5 60.1(2) . . ?
B8 B4 B5 109.4(3) . . ?
B9 B4 B5 60.3(2) . . ?
C1 B4 Fe3 64.84(17) . . ?
B8 B4 Fe3 66.1(2) . . ?
B9 B4 Fe3 120.4(3) . . ?
B5 B4 Fe3 119.9(2) . . ?
C1 B4 H4 123.5 . . ?
B8 B4 H4 121.9 . . ?
B9 B4 H4 119.3 . . ?
B5 B4 H4 118.8 . . ?
Fe3 B4 H4 110.3 . . ?
C1 B6 C1 57.0(3) 3 . ?
C1 B6 B5 105.2(3) 3 . ?
C1 B6 B5 59.4(2) . . ?
C1 B6 B5 59.4(2) 3 3 ?
C1 B6 B5 105.2(3) . 3 ?
B5 B6 B5 107.8(4) . 3 ?
C1 B6 B10 105.2(3) 3 . ?
C1 B6 B10 105.2(3) . . ?
B5 B6 B10 59.7(2) . . ?
B5 B6 B10 59.7(2) 3 . ?
C1 B6 H6 123.9 3 . ?
C1 B6 H6 123.9 . . ?
B5 B6 H6 122.1 . . ?
B5 B6 H6 122.1 3 . ?
B10 B6 H6 123.2 . . ?
C5 C5 C4 120.0(2) 3 . ?
C5 C5 C11 120.1(3) 3 . ?
C4 C5 C11 119.9(4) . . ?
C5 C5 Fe3 70.67(11) 3 . ?
C4 C5 Fe3 70.46(18) . . ?
C11 C5 Fe3 131.4(2) . . ?
C4 C10 H7A 109.2 . . ?
C4 C10 H7B 109.4 . . ?
H7A C10 H7B 109.5 . . ?
C4 C10 H7C 109.8 . . ?
H7A C10 H7C 109.5 . . ?
H7B C10 H7C 109.5 . . ?
C1 B5 B6 59.8(2) . . ?
C1 B5 B10 106.4(3) . . ?
B6 B5 B10 60.8(3) . . ?
C1 B5 B9 104.7(3) . . ?
B6 B5 B9 108.0(3) . . ?
B10 B5 B9 59.4(3) . . ?
C1 B5 B4 57.6(2) . . ?
B6 B5 B4 107.0(3) . . ?
B10 B5 B4 106.7(3) . . ?
B9 B5 B4 59.4(2) . . ?
C1 B5 H5 123.9 . . ?
B6 B5 H5 120.6 . . ?
B10 B5 H5 121.8 . . ?
B9 B5 H5 123.1 . . ?
B4 B5 H5 123.5 . . ?
C5 C11 H8A 109.0 . . ?
C5 C11 H8B 109.9 . . ?
H8A C11 H8B 109.5 . . ?
C5 C11 H8C 109.5 . . ?
H8A C11 H8C 109.5 . . ?
H8B C11 H8C 109.5 . . ?
C3 C9 H6A 109.8 . . ?
C3 C9 H6B 109.0 . . ?
H6A C9 H6B 109.5 . . ?
C3 C9 H6C 109.6 . . ?
H6A C9 H6C 109.5 . . ?
H6B C9 H6C 109.5 . . ?
B9 B10 B9 59.5(3) . 3 ?
B9 B10 B5 107.9(3) . 3 ?
B9 B10 B5 60.5(2) 3 3 ?
B9 B10 B5 60.5(2) . . ?
B9 B10 B5 107.9(3) 3 . ?
B5 B10 B5 107.3(4) 3 . ?
B9 B10 B6 107.8(3) . . ?
B9 B10 B6 107.8(3) 3 . ?
B5 B10 B6 59.4(2) 3 . ?
B5 B10 B6 59.4(2) . . ?
B9 B10 H10 121.1 . . ?
B9 B10 H10 121.1 3 . ?
B5 B10 H10 122.1 3 . ?
B5 B10 H10 122.1 . . ?
B6 B10 H10 122.9 . . ?

loop_
_geom_bond_atom_site_label_1
_geom_bond_atom_site_label_2
_geom_bond_distance
_geom_bond_site_symmetry_2
_geom_bond_publ_flag
Fe3 C1 2.051(3) 3 ?
Fe3 C1 2.051(3) . ?
Fe3 B4 2.082(4) 3 ?
Fe3 B4 2.082(4) . ?
Fe3 B8 2.100(5) . ?
Fe3 C5 2.124(3) 3 ?
Fe3 C5 2.124(3) . ?
Fe3 C4 2.125(3) 3 ?
Fe3 C4 2.125(3) . ?
Fe3 C3 2.149(3) 3 ?
Fe3 C3 2.149(3) . ?
C3 C4 1.406(5) . ?
C3 C3 1.439(9) 3 ?
C3 C9 1.501(5) . ?
B8 B4 1.728(5) 3 ?
B8 B4 1.728(5) . ?
B8 B9 1.764(6) 3 ?
B8 B9 1.764(6) . ?
B8 H8 1.1000 . ?
C4 C5 1.424(5) . ?
C4 C10 1.513(6) . ?
C1 C1 1.665(8) 3 ?
C1 B4 1.693(5) . ?
C1 B5 1.737(5) . ?
C1 B6 1.745(5) . ?
C1 H1 1.1000 . ?
B9 B9 1.741(9) 3 ?
B9 B10 1.753(6) . ?
B9 B4 1.758(5) . ?
B9 B5 1.773(6) . ?
B9 H9 1.1001 . ?
B4 B5 1.776(5) . ?
B4 H4 1.0999 . ?
B6 C1 1.745(5) 3 ?
B6 B5 1.761(6) . ?
B6 B5 1.761(6) 3 ?
B6 B10 1.786(7) . ?
B6 H6 1.1000 . ?
C5 C5 1.406(8) 3 ?
C5 C11 1.502(5) . ?
C10 H7A 0.9600 . ?
C10 H7B 0.9600 . ?
C10 H7C 0.9599 . ?
B5 B10 1.766(6) . ?
B5 H5 1.1000 . ?
C11 H8A 0.9600 . ?
C11 H8B 0.9600 . ?
C11 H8C 0.9600 . ?
C9 H6A 0.9599 . ?
C9 H6B 0.9600 . ?
C9 H6C 0.9601 . ?
B10 B9 1.753(6) 3 ?
B10 B5 1.766(6) 3 ?
B10 H10 1.1000 . ?
